data_8104376
loop_
_publ_author_name
'Manickkavachagam, R.'
'Rajaram, R.K.'

_publ_section_title
;
 Crystal structure of anhydrous sodium sulphamate
;
_journal_name_full 'Zeitschrift fuer Kristallographie (149,1979-)'
_journal_page_first 179
_journal_page_last 185
_journal_volume 168
_journal_year 1984
_chemical_formula_sum 'H2 N Na O3 S'
_chemical_name_systematic 'Na N H2 S O3'
_space_group_IT_number 19
_symmetry_space_group_name_Hall 'P 2ac 2ab'
_symmetry_space_group_name_H-M 'P 21 21 21'
_cell_angle_alpha 90
_cell_angle_beta 90
_cell_angle_gamma 90
_cell_formula_units_Z 12
_cell_length_a 5.506
_cell_length_b 12.449
_cell_length_c 15.672
_cell_volume 1074.225
_citation_journal_id_ASTM ZEKRDZ
_cod_data_source_file Manickkavachagam_ZEKRDZ_1984_1947.cif
_cod_data_source_block H2N1Na1O3S1
_cod_original_formula_sum 'H2 N1 Na1 O3 S1'
_cod_database_code 8104376

loop_
_symmetry_equiv_pos_as_xyz
x,y,z
-x+1/2,-y,z+1/2
x+1/2,-y+1/2,-z
-x,y+1/2,-z+1/2

loop_
_atom_site_label
_atom_site_type_symbol
_atom_site_fract_x
_atom_site_fract_y
_atom_site_fract_z
_atom_site_occupancy
_atom_site_U_iso_or_equiv
O8 O-2 0.8641 0.6329 0.3198 1 0.0
H6 H+1 0.083 0.502 0.478 1 0.0
O9 O-2 -0.0832 0.4403 0.3254 1 0.0
O3 O-2 0.0301 0.3043 0.0136 1 0.0
S1 S+4 0.0206 0.3742 0.0869 1 0.0
O7 O-2 0.2707 0.5565 0.3247 1 0.0
O2 O-2 -0.1893 0.3506 0.1421 1 0.0
O4 O-2 0.5112 0.7738 0.2154 1 0.0
Na3 Na+1 0.0029 0.2852 0.867 1 0.0
H1 H+1 -0.135 0.504 0.031 1 0.0
O6 O-2 0.1872 0.7011 0.1276 1 0.0
O5 O-2 0.5771 0.6107 0.132 1 0.0
N2 N-1 0.5642 0.7872 0.0618 1 0.0
Na1 Na+1 0.047 0.0371 0.7723 1 0.0
H2 H+1 -0.043 0.555 0.091 1 0.0
S3 S+4 0.0149 0.5438 0.3493 1 0.0
Na2 Na+1 0.0503 0.2797 0.2692 1 0.0
H4 H+1 0.503 0.851 0.057 1 0.0
N1 N-1 0 0.4964 0.0489 1 0.0
H5 H+1 0.011 0.621 0.472 1 0.0
H3 H+1 0.608 0.759 0.998 1 0.0
N3 N-1 0.9892 0.5508 0.4545 1 0.0
O1 O-2 0.2439 0.3735 0.1368 1 0.0
S2 S+4 0.4503 0.713 0.1836 1 0.0
